data_7010082
loop_
_publ_author_name
'Adams, Harry'
'Allott, Christopher'
'Bancroft, Matthew N.'
'Morris, Michael J.'

_publ_section_title
;
 Wraparound ligands: addition of activated alkynes to sulfur- and
 thiolate-bridged dimolybdenum complexes derived from trithiocarbonates
;
_journal_issue 24
_journal_name_full 'Journal of the Chemical Society, Dalton Transactions'
_journal_page_first 4520
_journal_paper_doi 10.1039/b005700m
_journal_year 2000
_chemical_formula_sum 'C25 H26 Mo2 O11 S3'
_chemical_formula_weight 790.52
_chemical_name_systematic
; 
 ? 
;
_space_group_IT_number 14
_symmetry_cell_setting monoclinic
_symmetry_space_group_name_Hall '-P 2ybc'
_symmetry_space_group_name_H-M 'P 1 21/c 1'
_atom_sites_solution_hydrogens geom
_atom_sites_solution_primary direct
_atom_sites_solution_secondary difmap
_audit_creation_method SHELXL
_cell_angle_alpha 90.00
_cell_angle_beta 97.21(3)
_cell_angle_gamma 90.00
_cell_formula_units_Z 4
_cell_length_a 14.069(3)
_cell_length_b 15.140(3)
_cell_length_c 16.208(3)
_cell_measurement_temperature 293(2)
_cell_volume 3425.1(12)
_computing_structure_refinement 'SHELXL-93 (Sheldrick, 1993)'
_computing_structure_solution 'SHELXS-86 (Sheldrick, 1990)'
_diffrn_ambient_temperature 293(2)
_diffrn_radiation_monochromator graphite
_diffrn_radiation_source 'fine-focus sealed tube'
_diffrn_radiation_type MoK\a
_diffrn_radiation_wavelength 0.71073
_diffrn_reflns_av_R_equivalents 0.0948
_diffrn_reflns_av_sigmaI/netI 0.0840
_diffrn_reflns_limit_h_max 16
_diffrn_reflns_limit_h_min -1
_diffrn_reflns_limit_k_max 18
_diffrn_reflns_limit_k_min -1
_diffrn_reflns_limit_l_max 22
_diffrn_reflns_limit_l_min -19
_diffrn_reflns_number 7606
_diffrn_reflns_theta_max 28.96
_diffrn_reflns_theta_min 1.85
_exptl_absorpt_coefficient_mu 0.964
_exptl_absorpt_correction_type none
_exptl_crystal_colour red
_exptl_crystal_density_diffrn 1.533
_exptl_crystal_description blocks
_exptl_crystal_F_000 1584
_exptl_crystal_size_max 0.8
_exptl_crystal_size_mid 0.5
_exptl_crystal_size_min 0.17
_refine_diff_density_max 5.383
_refine_diff_density_min -2.461
_refine_diff_density_rms 0.344
_refine_ls_extinction_method none
_refine_ls_goodness_of_fit_all 1.037
_refine_ls_goodness_of_fit_obs 0.973
_refine_ls_matrix_type full
_refine_ls_number_parameters 374
_refine_ls_number_reflns 5966
_refine_ls_number_restraints 0
_refine_ls_restrained_S_all 1.196
_refine_ls_restrained_S_obs 0.973
_refine_ls_R_factor_all 0.1715
_refine_ls_R_factor_obs 0.1112
_refine_ls_shift/esd_max 0.000
_refine_ls_shift/esd_mean 0.000
_refine_ls_structure_factor_coef Fsqd
_refine_ls_weighting_details 'w=1/[\s^2^(Fo^2^)+(0.2852P)^2^+20.3555P] where P=(Fo^2^+2Fc^2^)/3'
_refine_ls_weighting_scheme calc
_refine_ls_wR_factor_all 0.4402
_refine_ls_wR_factor_obs 0.2999
_reflns_number_observed 4126
_reflns_number_total 6002
_reflns_observed_criterion >2sigma(I)
_cod_data_source_file b005700m.txt
_cod_data_source_block mb163-2r
_cod_depositor_comments
;
The following automatic conversions were performed:
'_symmetry_cell_setting' value 'Monoclinic' changed to 'monoclinic'
according to '/home/saulius/struct/CIF-dictionaries/cif_core.dic'
dictionary named 'cif_core.dic' version 2.4.1 from 2010-06-29.

Automatic conversion script
Id: cif_fix_enum 1527 2010-12-29 10:47:43Z saulius 

The following automatic conversions were performed:

'_refine_ls_weighting_scheme' value 'calc
w=1/[\s^2^(Fo^2^)+(0.2852P)^2^+20.3555P] where P=(Fo^2^+2Fc^2^)/3'
was changed to 'calc'. New tag '_refine_ls_weighting_details' was
created. The value of the new tag was set to
'w=1/[\s^2^(Fo^2^)+(0.2852P)^2^+20.3555P] where P=(Fo^2^+2Fc^2^)/3'.

Automatic conversion script
Id: cif_fix_values 3143 2015-03-26 13:38:13Z robertas 
;
_cod_original_sg_symbol_H-M P2(1)/c
_cod_database_code 7010082

loop_
_symmetry_equiv_pos_as_xyz
'x, y, z'
'-x, y+1/2, -z+1/2'
'-x, -y, -z'
'x, -y-1/2, z-1/2'

loop_
_atom_site_aniso_label
_atom_site_aniso_U_11
_atom_site_aniso_U_22
_atom_site_aniso_U_33
_atom_site_aniso_U_23
_atom_site_aniso_U_13
_atom_site_aniso_U_12
Mo1 0.0370(7) 0.0311(7) 0.0345(7) -0.0030(4) 0.0021(5) 0.0004(5)
Mo2 0.0344(7) 0.0278(7) 0.0312(7) 0.0004(4) 0.0009(5) 0.0008(4)
S1 0.043(2) 0.034(2) 0.058(2) 0.008(2) 0.008(2) -0.003(2)
S2 0.042(2) 0.049(2) 0.041(2) 0.006(2) -0.003(2) 0.010(2)
S3 0.032(2) 0.043(2) 0.041(2) 0.001(2) -0.0025(14) 0.0011(15)
O1 0.045(7) 0.106(11) 0.068(8) 0.001(8) 0.010(6) -0.006(7)
O2 0.057(8) 0.090(10) 0.102(11) -0.028(9) 0.045(8) -0.005(7)
O3 0.050(7) 0.078(9) 0.111(11) 0.058(9) 0.009(7) 0.003(7)
O4 0.073(8) 0.060(7) 0.051(6) 0.019(6) 0.027(6) 0.001(6)
O5 0.118(13) 0.083(10) 0.065(9) 0.000(8) 0.039(9) 0.003(10)
O6 0.140(16) 0.103(13) 0.144(16) 0.073(13) 0.096(14) 0.047(12)
O7 0.043(6) 0.076(9) 0.077(8) 0.016(7) 0.008(6) 0.031(6)
O8 0.063(9) 0.102(12) 0.131(14) 0.027(11) 0.043(10) 0.020(9)
O9 0.060(7) 0.061(7) 0.070(7) 0.010(6) 0.020(6) 0.029(6)
O10 0.055(7) 0.066(8) 0.058(7) 0.003(6) -0.019(6) 0.002(6)
O11 0.075(9) 0.059(8) 0.099(10) -0.002(8) -0.008(8) -0.024(7)
C1 0.071(11) 0.042(9) 0.064(10) -0.031(8) 0.019(9) 0.004(8)
C2 0.073(11) 0.042(9) 0.054(9) -0.021(8) 0.009(8) 0.017(9)
C3 0.102(15) 0.056(10) 0.031(8) -0.029(7) 0.016(8) 0.000(10)
C4 0.084(14) 0.071(13) 0.046(9) -0.013(9) -0.015(9) 0.019(11)
C5 0.068(12) 0.082(14) 0.064(11) -0.047(11) 0.004(9) -0.012(10)
C6 0.068(11) 0.038(8) 0.064(10) -0.042(8) -0.001(8) 0.015(8)
C7 0.084(13) 0.037(8) 0.061(10) -0.018(8) -0.007(9) 0.006(9)
C8 0.049(9) 0.035(8) 0.091(13) -0.028(9) -0.002(9) -0.012(7)
C9 0.084(13) 0.025(8) 0.078(12) -0.009(8) 0.025(10) -0.006(8)
C10 0.103(15) 0.029(8) 0.045(9) -0.006(7) -0.020(9) 0.014(9)
C11 0.029(7) 0.032(7) 0.055(8) 0.007(6) 0.012(6) 0.012(6)
C12 0.034(7) 0.030(6) 0.044(7) 0.012(6) -0.001(6) -0.002(6)
C13 0.029(6) 0.031(7) 0.045(7) -0.013(6) -0.002(6) 0.001(5)
C14 0.071(11) 0.044(9) 0.050(9) 0.015(7) -0.004(8) 0.013(8)
C15 0.046(9) 0.047(9) 0.069(10) 0.008(8) 0.001(8) 0.015(7)
C16 0.038(8) 0.057(10) 0.051(9) 0.014(8) 0.006(7) -0.005(7)
C17 0.065(14) 0.144(26) 0.111(20) 0.032(18) 0.032(13) -0.009(15)
C18 0.047(8) 0.041(8) 0.038(7) 0.008(6) 0.015(6) 0.004(7)
C19 0.071(12) 0.099(16) 0.065(11) 0.051(12) 0.012(10) 0.015(12)
C20 0.047(8) 0.029(7) 0.048(8) 0.006(6) 0.012(7) -0.006(6)
C21 0.026(7) 0.037(7) 0.062(9) 0.015(7) -0.007(6) -0.012(6)
C22 0.095(15) 0.077(14) 0.049(10) 0.033(10) 0.038(10) 0.007(11)
C23 0.167(30) 0.180(33) 0.055(14) 0.025(17) 0.046(17) 0.034(26)
C24 0.054(10) 0.048(9) 0.063(10) -0.004(8) 0.031(8) 0.010(8)
C25 0.049(11) 0.095(18) 0.154(24) -0.017(17) 0.018(13) 0.025(12)

loop_
_atom_site_label
_atom_site_type_symbol
_atom_site_fract_x
_atom_site_fract_y
_atom_site_fract_z
_atom_site_U_iso_or_equiv
_atom_site_thermal_displace_type
_atom_site_occupancy
_atom_site_calc_flag
_atom_site_refinement_flags
_atom_site_disorder_group
Mo1 Mo 0.33686(8) 0.91018(8) 0.67379(7) 0.0344(4) Uani 1 d . .
Mo2 Mo 0.31106(8) 1.04284(7) 0.78261(7) 0.0314(4) Uani 1 d . .
S1 S 0.2716(3) 0.8326(2) 0.7836(3) 0.0452(9) Uani 1 d . .
S2 S 0.5112(3) 0.9025(3) 0.8577(2) 0.0450(9) Uani 1 d . .
S3 S 0.1922(2) 0.9948(2) 0.6747(2) 0.0394(8) Uani 1 d . .
O1 O 0.6237(9) 1.0445(11) 0.7407(9) 0.073(4) Uani 1 d . .
O2 O 0.5881(10) 0.9642(10) 0.6234(10) 0.080(4) Uani 1 d . .
O3 O 0.3051(9) 1.1281(9) 0.5684(10) 0.080(4) Uani 1 d . .
O4 O 0.4649(9) 1.1398(8) 0.5883(7) 0.060(3) Uani 1 d . .
O5 O 0.1983(13) 0.9856(11) 0.9612(9) 0.086(5) Uani 1 d . .
O6 O 0.2035(15) 0.8408(12) 0.9503(12) 0.122(8) Uani 1 d . .
O7 O 0.0546(8) 1.0958(9) 0.7619(8) 0.066(4) Uani 1 d . .
O8 O 0.0291(11) 0.9879(12) 0.8451(12) 0.096(5) Uani 1 d . .
O9 O 0.5714(9) 0.8416(8) 0.8184(8) 0.063(3) Uani 1 d . .
O10 O 0.5617(9) 0.9641(8) 0.9150(7) 0.061(3) Uani 1 d . .
O11 O 0.2031(10) 0.7614(9) 0.7660(9) 0.079(4) Uani 1 d . .
C1 C 0.3642(13) 0.7711(11) 0.6251(11) 0.058(4) Uani 1 d . .
H1 H 0.3753(13) 0.7245(11) 0.6624(11) 0.070 Uiso 1 calc R .
C2 C 0.4318(14) 0.8219(11) 0.5959(10) 0.056(4) Uani 1 d . .
H2 H 0.4976(14) 0.8147(11) 0.6093(10) 0.068 Uiso 1 calc R .
C3 C 0.3891(16) 0.8852(12) 0.5442(9) 0.062(5) Uani 1 d . .
H3 H 0.4214(16) 0.9287(12) 0.5184(9) 0.075 Uiso 1 calc R .
C4 C 0.2872(16) 0.8747(14) 0.5354(11) 0.069(5) Uani 1 d . .
H4 H 0.2419(16) 0.9084(14) 0.5026(11) 0.083 Uiso 1 calc R .
C5 C 0.2694(14) 0.8029(14) 0.5868(12) 0.072(6) Uani 1 d . .
H5 H 0.2099(14) 0.7801(14) 0.5949(12) 0.086 Uiso 1 calc R .
C6 C 0.2591(13) 1.1525(10) 0.8685(11) 0.057(5) Uani 1 d . .
H6 H 0.1980(13) 1.1505(10) 0.8847(11) 0.069 Uiso 1 calc R .
C7 C 0.3435(15) 1.1137(11) 0.9119(12) 0.062(5) Uani 1 d . .
H7 H 0.3496(15) 1.0816(11) 0.9611(12) 0.075 Uiso 1 calc R .
C8 C 0.4173(13) 1.1363(10) 0.8611(12) 0.059(5) Uani 1 d . .
H8 H 0.4815(13) 1.1208(10) 0.8729(12) 0.071 Uiso 1 calc R .
C9 C 0.3782(15) 1.1850(10) 0.7913(12) 0.061(5) Uani 1 d . .
H9 H 0.4102(15) 1.2071(10) 0.7489(12) 0.073 Uiso 1 calc R .
C10 C 0.2841(16) 1.1928(10) 0.7991(10) 0.062(5) Uani 1 d . .
H10 H 0.2407(16) 1.2228(10) 0.7610(10) 0.074 Uiso 1 calc R .
C11 C 0.3849(10) 1.0451(9) 0.6724(9) 0.038(3) Uani 1 d . .
C12 C 0.4688(10) 0.9972(9) 0.7125(9) 0.036(3) Uani 1 d . .
C13 C 0.4341(9) 0.9603(9) 0.7832(9) 0.036(3) Uani 1 d . .
C14 C 0.4348(13) 0.8434(11) 0.9142(10) 0.056(4) Uani 1 d . .
H14A H 0.4732(13) 0.8070(11) 0.9549(10) 0.067 Uiso 1 calc R .
H14B H 0.3995(13) 0.8849(11) 0.9444(10) 0.067 Uiso 1 calc R .
C15 C 0.3641(12) 0.7848(11) 0.8615(11) 0.055(4) Uani 1 d . .
H15A H 0.3311(12) 0.7500(11) 0.8993(11) 0.066 Uiso 1 calc R .
H15B H 0.4011(12) 0.7439(11) 0.8323(11) 0.066 Uiso 1 calc R .
C16 C 0.5672(11) 0.9968(11) 0.6871(10) 0.049(4) Uani 1 d . .
C17 C 0.7212(17) 1.0491(20) 0.7225(17) 0.105(9) Uani 1 d . .
H17A H 0.7500(51) 1.1029(72) 0.7447(118) 0.158 Uiso 1 calc R .
H17B H 0.7219(20) 1.0479(144) 0.6633(18) 0.158 Uiso 1 calc R .
H17C H 0.7566(43) 0.9996(81) 0.7473(116) 0.158 Uiso 1 calc R .
C18 C 0.3900(11) 1.1059(10) 0.6055(9) 0.041(3) Uani 1 d . .
C19 C 0.3034(15) 1.1952(15) 0.5031(12) 0.078(6) Uani 1 d . .
H19A H 0.2416(43) 1.2230(80) 0.4952(75) 0.117 Uiso 1 calc R .
H19B H 0.3156(121) 1.1676(22) 0.4521(28) 0.117 Uiso 1 calc R .
H19C H 0.3518(83) 1.2387(62) 0.5191(48) 0.117 Uiso 1 calc R .
C20 C 0.2313(11) 0.9251(9) 0.8362(9) 0.041(3) Uani 1 d . .
C21 C 0.1714(9) 0.9835(9) 0.7828(10) 0.043(3) Uani 1 d . .
C22 C 0.2086(17) 0.9119(14) 0.9229(12) 0.071(6) Uani 1 d . .
C23 C 0.1794(25) 0.9798(25) 1.0491(14) 0.131(13) Uani 1 d . .
H23A H 0.1126(45) 0.9685(185) 1.0508(14) 0.196 Uiso 1 calc R .
H23B H 0.1969(190) 1.0345(72) 1.0768(48) 0.196 Uiso 1 calc R .
H23C H 0.2166(157) 0.9326(125) 1.0764(50) 0.196 Uiso 1 calc R .
C24 C 0.0794(12) 1.0218(11) 0.7991(11) 0.053(4) Uani 1 d . .
C25 C -0.0369(15) 1.1340(17) 0.7715(19) 0.099(8) Uani 1 d . .
H25A H -0.0430(64) 1.1901(67) 0.7438(112) 0.148 Uiso 1 calc R .
H25B H -0.0418(61) 1.1421(128) 0.8296(19) 0.148 Uiso 1 calc R .
H25C H -0.0871(15) 1.0953(69) 0.7477(119) 0.148 Uiso 1 calc R .

loop_
_atom_type_symbol
_atom_type_description
_atom_type_scat_dispersion_real
_atom_type_scat_dispersion_imag
_atom_type_scat_source
C C 0.0033 0.0016 'International Tables Vol C Tables 4.2.6.8 and 6.1.1.4'
H H 0.0000 0.0000 'International Tables Vol C Tables 4.2.6.8 and 6.1.1.4'
O O 0.0106 0.0060 'International Tables Vol C Tables 4.2.6.8 and 6.1.1.4'
S S 0.1246 0.1234 'International Tables Vol C Tables 4.2.6.8 and 6.1.1.4'
Mo Mo -1.6832 0.6857 'International Tables Vol C Tables 4.2.6.8 and 6.1.1.4'

loop_
_geom_angle_atom_site_label_1
_geom_angle_atom_site_label_2
_geom_angle_atom_site_label_3
_geom_angle
_geom_angle_site_symmetry_1
_geom_angle_site_symmetry_3
_geom_angle_publ_flag
C11 Mo1 C13 61.6(5) . . ?
C11 Mo1 C5 140.9(7) . . ?
C13 Mo1 C5 154.2(7) . . ?
C11 Mo1 C1 143.1(6) . . ?
C13 Mo1 C1 118.2(6) . . ?
C5 Mo1 C1 37.7(7) . . ?
C11 Mo1 C12 38.3(5) . . ?
C13 Mo1 C12 36.4(5) . . ?
C5 Mo1 C12 146.8(6) . . ?
C1 Mo1 C12 117.1(6) . . ?
C11 Mo1 C4 105.4(7) . . ?
C13 Mo1 C4 157.5(7) . . ?
C5 Mo1 C4 35.6(7) . . ?
C1 Mo1 C4 60.0(7) . . ?
C12 Mo1 C4 122.0(7) . . ?
C11 Mo1 C3 90.5(6) . . ?
C13 Mo1 C3 122.5(6) . . ?
C5 Mo1 C3 58.8(7) . . ?
C1 Mo1 C3 57.2(7) . . ?
C12 Mo1 C3 90.2(6) . . ?
C4 Mo1 C3 35.7(7) . . ?
C11 Mo1 C2 109.4(6) . . ?
C13 Mo1 C2 106.5(6) . . ?
C5 Mo1 C2 59.1(7) . . ?
C1 Mo1 C2 33.7(6) . . ?
C12 Mo1 C2 88.8(6) . . ?
C4 Mo1 C2 58.4(7) . . ?
C3 Mo1 C2 33.6(6) . . ?
C11 Mo1 S3 76.2(4) . . ?
C13 Mo1 S3 104.4(3) . . ?
C5 Mo1 S3 95.6(5) . . ?
C1 Mo1 S3 131.9(5) . . ?
C12 Mo1 S3 110.3(4) . . ?
C4 Mo1 S3 88.7(5) . . ?
C3 Mo1 S3 116.9(5) . . ?
C2 Mo1 S3 147.1(5) . . ?
C11 Mo1 S1 128.3(4) . . ?
C13 Mo1 S1 80.3(4) . . ?
C5 Mo1 S1 86.7(6) . . ?
C1 Mo1 S1 84.4(5) . . ?
C12 Mo1 S1 116.6(3) . . ?
C4 Mo1 S1 120.2(6) . . ?
C3 Mo1 S1 140.9(5) . . ?
C2 Mo1 S1 114.4(5) . . ?
S3 Mo1 S1 81.60(13) . . ?
C11 Mo1 Mo2 51.4(4) . . ?
C13 Mo1 Mo2 49.8(3) . . ?
C5 Mo1 Mo2 147.8(5) . . ?
C1 Mo1 Mo2 159.8(5) . . ?
C12 Mo1 Mo2 64.5(4) . . ?
C4 Mo1 Mo2 138.2(5) . . ?
C3 Mo1 Mo2 141.4(5) . . ?
C2 Mo1 Mo2 153.1(5) . . ?
S3 Mo1 Mo2 54.72(9) . . ?
S1 Mo1 Mo2 77.70(10) . . ?
C13 Mo2 C21 119.6(5) . . ?
C13 Mo2 C11 62.8(5) . . ?
C21 Mo2 C11 122.4(6) . . ?
C13 Mo2 C8 83.6(6) . . ?
C21 Mo2 C8 141.0(7) . . ?
C11 Mo2 C8 95.7(6) . . ?
C13 Mo2 C10 135.7(7) . . ?
C21 Mo2 C10 104.2(7) . . ?
C11 Mo2 C10 100.4(6) . . ?
C8 Mo2 C10 56.2(6) . . ?
C13 Mo2 C20 88.8(5) . . ?
C21 Mo2 C20 37.0(5) . . ?
C11 Mo2 C20 128.2(5) . . ?
C8 Mo2 C20 124.7(6) . . ?
C10 Mo2 C20 127.7(7) . . ?
C13 Mo2 C6 136.6(6) . . ?
C21 Mo2 C6 86.7(6) . . ?
C11 Mo2 C6 133.9(6) . . ?
C8 Mo2 C6 57.9(6) . . ?
C10 Mo2 C6 34.0(6) . . ?
C20 Mo2 C6 96.9(6) . . ?
C13 Mo2 C7 101.4(6) . . ?
C21 Mo2 C7 105.3(7) . . ?
C11 Mo2 C7 131.8(7) . . ?
C8 Mo2 C7 36.1(7) . . ?
C10 Mo2 C7 57.8(6) . . ?
C20 Mo2 C7 93.8(6) . . ?
C6 Mo2 C7 35.4(6) . . ?
C13 Mo2 C9 102.5(6) . . ?
C21 Mo2 C9 137.8(7) . . ?
C11 Mo2 C9 78.8(6) . . ?
C8 Mo2 C9 35.0(7) . . ?
C10 Mo2 C9 33.6(7) . . ?
C20 Mo2 C9 152.6(6) . . ?
C6 Mo2 C9 57.9(7) . . ?
C7 Mo2 C9 59.7(7) . . ?
C13 Mo2 S3 108.6(4) . . ?
C21 Mo2 S3 47.0(4) . . ?
C11 Mo2 S3 76.4(4) . . ?
C8 Mo2 S3 159.3(5) . . ?
C10 Mo2 S3 105.9(4) . . ?
C20 Mo2 S3 73.3(4) . . ?
C6 Mo2 S3 114.3(4) . . ?
C7 Mo2 S3 146.8(5) . . ?
C9 Mo2 S3 124.4(5) . . ?
C13 Mo2 Mo1 53.0(3) . . ?
C21 Mo2 Mo1 83.6(4) . . ?
C11 Mo2 Mo1 50.6(4) . . ?
C8 Mo2 Mo1 132.5(5) . . ?
C10 Mo2 Mo1 146.2(4) . . ?
C20 Mo2 Mo1 77.7(4) . . ?
C6 Mo2 Mo1 169.5(4) . . ?
C7 Mo2 Mo1 152.5(4) . . ?
C9 Mo2 Mo1 129.0(5) . . ?
S3 Mo2 Mo1 55.76(9) . . ?
O11 S1 C20 115.9(8) . . ?
O11 S1 C15 103.7(8) . . ?
C20 S1 C15 102.9(8) . . ?
O11 S1 Mo1 121.5(6) . . ?
C20 S1 Mo1 98.3(5) . . ?
C15 S1 Mo1 113.3(6) . . ?
O10 S2 O9 115.2(8) . . ?
O10 S2 C14 106.2(8) . . ?
O9 S2 C14 109.7(8) . . ?
O10 S2 C13 109.5(7) . . ?
O9 S2 C13 111.1(7) . . ?
C14 S2 C13 104.5(7) . . ?
C21 S3 Mo2 60.3(4) . . ?
C21 S3 Mo1 101.2(5) . . ?
Mo2 S3 Mo1 69.52(10) . . ?
C16 O1 C17 113.7(17) . . ?
C18 O3 C19 116.1(14) . . ?
C22 O5 C23 117.0(20) . . ?
C24 O7 C25 119.3(17) . . ?
C2 C1 C5 107.7(18) . . ?
C2 C1 Mo1 75.8(9) . . ?
C5 C1 Mo1 70.4(9) . . ?
C1 C2 C3 109.9(18) . . ?
C1 C2 Mo1 70.5(9) . . ?
C3 C2 Mo1 72.3(9) . . ?
C2 C3 C4 110.0(18) . . ?
C2 C3 Mo1 74.0(9) . . ?
C4 C3 Mo1 71.6(10) . . ?
C5 C4 C3 106.1(17) . . ?
C5 C4 Mo1 70.3(9) . . ?
C3 C4 Mo1 72.7(9) . . ?
C4 C5 C1 106.3(18) . . ?
C4 C5 Mo1 74.0(10) . . ?
C1 C5 Mo1 71.9(9) . . ?
C10 C6 C7 107.8(18) . . ?
C10 C6 Mo2 72.3(9) . . ?
C7 C6 Mo2 72.5(8) . . ?
C6 C7 C8 103.6(17) . . ?
C6 C7 Mo2 72.1(9) . . ?
C8 C7 Mo2 70.9(9) . . ?
C9 C8 C7 110.3(17) . . ?
C9 C8 Mo2 73.7(10) . . ?
C7 C8 Mo2 73.0(9) . . ?
C10 C9 C8 105.1(16) . . ?
C10 C9 Mo2 72.2(10) . . ?
C8 C9 Mo2 71.4(9) . . ?
C9 C10 C6 113.2(16) . . ?
C9 C10 Mo2 74.2(9) . . ?
C6 C10 Mo2 73.7(8) . . ?
C18 C11 C12 122.7(12) . . ?
C18 C11 Mo1 131.7(11) . . ?
C12 C11 Mo1 76.3(8) . . ?
C18 C11 Mo2 134.9(10) . . ?
C12 C11 Mo2 93.9(9) . . ?
Mo1 C11 Mo2 78.1(5) . . ?
C13 C12 C11 102.4(11) . . ?
C13 C12 C16 130.3(12) . . ?
C11 C12 C16 127.1(12) . . ?
C13 C12 Mo1 69.3(7) . . ?
C11 C12 Mo1 65.4(8) . . ?
C16 C12 Mo1 131.8(11) . . ?
C12 C13 S2 120.6(10) . . ?
C12 C13 Mo2 97.3(9) . . ?
S2 C13 Mo2 136.6(8) . . ?
C12 C13 Mo1 74.4(8) . . ?
S2 C13 Mo1 130.0(7) . . ?
Mo2 C13 Mo1 77.3(4) . . ?
C15 C14 S2 114.1(12) . . ?
C14 C15 S1 120.9(12) . . ?
O2 C16 O1 126.4(15) . . ?
O2 C16 C12 124.7(15) . . ?
O1 C16 C12 108.6(14) . . ?
O4 C18 O3 122.9(13) . . ?
O4 C18 C11 124.3(14) . . ?
O3 C18 C11 112.5(13) . . ?
C21 C20 C22 118.1(15) . . ?
C21 C20 S1 113.4(12) . . ?
C22 C20 S1 117.8(12) . . ?
C21 C20 Mo2 65.1(7) . . ?
C22 C20 Mo2 128.5(12) . . ?
S1 C20 Mo2 103.2(7) . . ?
C20 C21 C24 126.8(14) . . ?
C20 C21 S3 119.0(12) . . ?
C24 C21 S3 112.7(11) . . ?
C20 C21 Mo2 78.0(8) . . ?
C24 C21 Mo2 131.0(11) . . ?
S3 C21 Mo2 72.7(5) . . ?
O6 C22 O5 126.5(18) . . ?
O6 C22 C20 120.7(21) . . ?
O5 C22 C20 112.8(15) . . ?
O8 C24 O7 120.6(15) . . ?
O8 C24 C21 122.7(16) . . ?
O7 C24 C21 116.6(14) . . ?

loop_
_geom_bond_atom_site_label_1
_geom_bond_atom_site_label_2
_geom_bond_distance
_geom_bond_site_symmetry_2
_geom_bond_publ_flag
Mo1 C11 2.153(14) . ?
Mo1 C13 2.232(13) . ?
Mo1 C5 2.28(2) . ?
Mo1 C1 2.298(15) . ?
Mo1 C12 2.299(13) . ?
Mo1 C4 2.33(2) . ?
Mo1 C3 2.342(15) . ?
Mo1 C2 2.363(15) . ?
Mo1 S3 2.407(4) . ?
Mo1 S1 2.408(4) . ?
Mo1 Mo2 2.727(2) . ?
Mo2 C13 2.135(13) . ?
Mo2 C21 2.161(13) . ?
Mo2 C11 2.177(14) . ?
Mo2 C8 2.319(15) . ?
Mo2 C10 2.32(2) . ?
Mo2 C20 2.331(14) . ?
Mo2 C6 2.342(13) . ?
Mo2 C7 2.35(2) . ?
Mo2 C9 2.35(2) . ?
Mo2 S3 2.376(4) . ?
S1 O11 1.451(13) . ?
S1 C20 1.77(2) . ?
S1 C15 1.84(2) . ?
S2 O10 1.439(12) . ?
S2 O9 1.452(12) . ?
S2 C14 1.74(2) . ?
S2 C13 1.752(14) . ?
S3 C21 1.82(2) . ?
O1 C16 1.32(2) . ?
O1 C17 1.44(2) . ?
O2 C16 1.21(2) . ?
O3 C18 1.31(2) . ?
O3 C19 1.46(2) . ?
O4 C18 1.23(2) . ?
O5 C22 1.29(3) . ?
O5 C23 1.48(2) . ?
O6 C22 1.17(2) . ?
O7 C24 1.30(2) . ?
O7 C25 1.44(2) . ?
O8 C24 1.21(2) . ?
C1 C2 1.35(3) . ?
C1 C5 1.48(3) . ?
C2 C3 1.36(3) . ?
C3 C4 1.43(3) . ?
C4 C5 1.41(3) . ?
C6 C10 1.36(3) . ?
C6 C7 1.43(3) . ?
C7 C8 1.44(3) . ?
C8 C9 1.40(3) . ?
C9 C10 1.35(3) . ?
C11 C18 1.43(2) . ?
C11 C12 1.47(2) . ?
C12 C13 1.42(2) . ?
C12 C16 1.49(2) . ?
C14 C15 1.51(2) . ?
C20 C21 1.43(2) . ?
C20 C22 1.49(2) . ?
C21 C24 1.47(2) . ?

loop_
_geom_torsion_atom_site_label_1
_geom_torsion_atom_site_label_2
_geom_torsion_atom_site_label_3
_geom_torsion_atom_site_label_4
_geom_torsion
_geom_torsion_site_symmetry_1
_geom_torsion_site_symmetry_2
_geom_torsion_site_symmetry_3
_geom_torsion_site_symmetry_4
_geom_torsion_publ_flag
C11 Mo1 Mo2 C13 -83.0(7) . . . . ?
C13 Mo1 Mo2 C13 0.000(4) . . . . ?
C5 Mo1 Mo2 C13 150.4(12) . . . . ?
C1 Mo1 Mo2 C13 59.3(14) . . . . ?
C12 Mo1 Mo2 C13 -40.1(6) . . . . ?
C4 Mo1 Mo2 C13 -150.4(10) . . . . ?
C3 Mo1 Mo2 C13 -93.9(10) . . . . ?
C2 Mo1 Mo2 C13 -32.6(11) . . . . ?
S3 Mo1 Mo2 C13 175.9(5) . . . . ?
S1 Mo1 Mo2 C13 87.6(5) . . . . ?
C11 Mo1 Mo2 C21 142.1(6) . . . . ?
C13 Mo1 Mo2 C21 -134.9(6) . . . . ?
C5 Mo1 Mo2 C21 15.5(12) . . . . ?
C1 Mo1 Mo2 C21 -75.6(14) . . . . ?
C12 Mo1 Mo2 C21 -175.0(5) . . . . ?
C4 Mo1 Mo2 C21 74.6(10) . . . . ?
C3 Mo1 Mo2 C21 131.2(9) . . . . ?
C2 Mo1 Mo2 C21 -167.5(10) . . . . ?
S3 Mo1 Mo2 C21 41.0(4) . . . . ?
S1 Mo1 Mo2 C21 -47.3(4) . . . . ?
C11 Mo1 Mo2 C11 0.000(4) . . . . ?
C13 Mo1 Mo2 C11 83.0(7) . . . . ?
C5 Mo1 Mo2 C11 -126.6(12) . . . . ?
C1 Mo1 Mo2 C11 142.3(14) . . . . ?
C12 Mo1 Mo2 C11 42.9(6) . . . . ?
C4 Mo1 Mo2 C11 -67.4(10) . . . . ?
C3 Mo1 Mo2 C11 -10.9(10) . . . . ?
C2 Mo1 Mo2 C11 50.4(11) . . . . ?
S3 Mo1 Mo2 C11 -101.1(5) . . . . ?
S1 Mo1 Mo2 C11 170.6(5) . . . . ?
C11 Mo1 Mo2 C8 -54.6(8) . . . . ?
C13 Mo1 Mo2 C8 28.4(9) . . . . ?
C5 Mo1 Mo2 C8 178.7(13) . . . . ?
C1 Mo1 Mo2 C8 87.7(15) . . . . ?
C12 Mo1 Mo2 C8 -11.7(8) . . . . ?
C4 Mo1 Mo2 C8 -122.1(11) . . . . ?
C3 Mo1 Mo2 C8 -65.5(11) . . . . ?
C2 Mo1 Mo2 C8 -4.3(12) . . . . ?
S3 Mo1 Mo2 C8 -155.7(7) . . . . ?
S1 Mo1 Mo2 C8 116.0(7) . . . . ?
C11 Mo1 Mo2 C10 36.0(11) . . . . ?
C13 Mo1 Mo2 C10 119.0(11) . . . . ?
C5 Mo1 Mo2 C10 -90.6(15) . . . . ?
C1 Mo1 Mo2 C10 178.4(16) . . . . ?
C12 Mo1 Mo2 C10 79.0(11) . . . . ?
C4 Mo1 Mo2 C10 -31.4(13) . . . . ?
C3 Mo1 Mo2 C10 25.2(13) . . . . ?
C2 Mo1 Mo2 C10 86.4(14) . . . . ?
S3 Mo1 Mo2 C10 -65.0(10) . . . . ?
S1 Mo1 Mo2 C10 -153.4(10) . . . . ?
C11 Mo1 Mo2 C20 179.1(6) . . . . ?
C13 Mo1 Mo2 C20 -97.9(6) . . . . ?
C5 Mo1 Mo2 C20 52.5(12) . . . . ?
C1 Mo1 Mo2 C20 -38.5(14) . . . . ?
C12 Mo1 Mo2 C20 -138.0(5) . . . . ?
C4 Mo1 Mo2 C20 111.7(10) . . . . ?
C3 Mo1 Mo2 C20 168.2(9) . . . . ?
C2 Mo1 Mo2 C20 -130.5(10) . . . . ?
S3 Mo1 Mo2 C20 78.0(4) . . . . ?
S1 Mo1 Mo2 C20 -10.3(4) . . . . ?
C11 Mo1 Mo2 C6 119.5(27) . . . . ?
C13 Mo1 Mo2 C6 -157.5(27) . . . . ?
C5 Mo1 Mo2 C6 -7.1(29) . . . . ?
C1 Mo1 Mo2 C6 -98.1(30) . . . . ?
C12 Mo1 Mo2 C6 162.5(27) . . . . ?
C4 Mo1 Mo2 C6 52.1(28) . . . . ?
C3 Mo1 Mo2 C6 108.6(28) . . . . ?
C2 Mo1 Mo2 C6 169.9(28) . . . . ?
S3 Mo1 Mo2 C6 18.5(27) . . . . ?
S1 Mo1 Mo2 C6 -69.9(27) . . . . ?
C11 Mo1 Mo2 C7 -106.7(12) . . . . ?
C13 Mo1 Mo2 C7 -23.7(12) . . . . ?
C5 Mo1 Mo2 C7 126.7(16) . . . . ?
C1 Mo1 Mo2 C7 35.6(18) . . . . ?
C12 Mo1 Mo2 C7 -63.8(12) . . . . ?
C4 Mo1 Mo2 C7 -174.1(14) . . . . ?
C3 Mo1 Mo2 C7 -117.6(14) . . . . ?
C2 Mo1 Mo2 C7 -56.3(15) . . . . ?
S3 Mo1 Mo2 C7 152.2(11) . . . . ?
S1 Mo1 Mo2 C7 63.9(11) . . . . ?
C11 Mo1 Mo2 C9 -8.2(8) . . . . ?
C13 Mo1 Mo2 C9 74.8(8) . . . . ?
C5 Mo1 Mo2 C9 -134.8(13) . . . . ?
C1 Mo1 Mo2 C9 134.2(14) . . . . ?
C12 Mo1 Mo2 C9 34.8(8) . . . . ?
C4 Mo1 Mo2 C9 -75.6(11) . . . . ?
C3 Mo1 Mo2 C9 -19.0(11) . . . . ?
C2 Mo1 Mo2 C9 42.2(12) . . . . ?
S3 Mo1 Mo2 C9 -109.2(7) . . . . ?
S1 Mo1 Mo2 C9 162.4(7) . . . . ?
C11 Mo1 Mo2 S3 101.1(5) . . . . ?
C13 Mo1 Mo2 S3 -175.9(5) . . . . ?
C5 Mo1 Mo2 S3 -25.6(11) . . . . ?
C1 Mo1 Mo2 S3 -116.6(13) . . . . ?
C12 Mo1 Mo2 S3 144.0(4) . . . . ?
C4 Mo1 Mo2 S3 33.6(9) . . . . ?
C3 Mo1 Mo2 S3 90.2(8) . . . . ?
C2 Mo1 Mo2 S3 151.5(10) . . . . ?
S3 Mo1 Mo2 S3 0.0 . . . . ?
S1 Mo1 Mo2 S3 -88.35(15) . . . . ?
C11 Mo1 S1 O11 150.3(9) . . . . ?
C13 Mo1 S1 O11 -168.4(8) . . . . ?
C5 Mo1 S1 O11 -10.8(9) . . . . ?
C1 Mo1 S1 O11 -48.5(9) . . . . ?
C12 Mo1 S1 O11 -166.0(8) . . . . ?
C4 Mo1 S1 O11 1.8(10) . . . . ?
C3 Mo1 S1 O11 -37.6(11) . . . . ?
C2 Mo1 S1 O11 -64.5(9) . . . . ?
S3 Mo1 S1 O11 85.4(8) . . . . ?
Mo2 Mo1 S1 O11 140.9(8) . . . . ?
C11 Mo1 S1 C20 22.8(7) . . . . ?
C13 Mo1 S1 C20 64.2(6) . . . . ?
C5 Mo1 S1 C20 -138.2(8) . . . . ?
C1 Mo1 S1 C20 -176.0(7) . . . . ?
C12 Mo1 S1 C20 66.5(7) . . . . ?
C4 Mo1 S1 C20 -125.6(8) . . . . ?
C3 Mo1 S1 C20 -165.1(10) . . . . ?
C2 Mo1 S1 C20 168.0(7) . . . . ?
S3 Mo1 S1 C20 -42.1(5) . . . . ?
Mo2 Mo1 S1 C20 13.5(5) . . . . ?
C11 Mo1 S1 C15 -85.2(8) . . . . ?
C13 Mo1 S1 C15 -43.8(7) . . . . ?
C5 Mo1 S1 C15 113.8(8) . . . . ?
C1 Mo1 S1 C15 76.0(8) . . . . ?
C12 Mo1 S1 C15 -41.5(7) . . . . ?
C4 Mo1 S1 C15 126.4(8) . . . . ?
C3 Mo1 S1 C15 86.9(10) . . . . ?
C2 Mo1 S1 C15 60.1(8) . . . . ?
S3 Mo1 S1 C15 -150.1(6) . . . . ?
Mo2 Mo1 S1 C15 -94.5(6) . . . . ?
C13 Mo2 S3 C21 113.4(7) . . . . ?
C21 Mo2 S3 C21 0.0 . . . . ?
C11 Mo2 S3 C21 168.1(6) . . . . ?
C8 Mo2 S3 C21 -122.5(15) . . . . ?
C10 Mo2 S3 C21 -94.7(8) . . . . ?
C20 Mo2 S3 C21 30.6(7) . . . . ?
C6 Mo2 S3 C21 -59.5(8) . . . . ?
C7 Mo2 S3 C21 -40.0(10) . . . . ?
C9 Mo2 S3 C21 -126.0(8) . . . . ?
Mo1 Mo2 S3 C21 116.9(5) . . . . ?
C13 Mo2 S3 Mo1 -3.4(4) . . . . ?
C21 Mo2 S3 Mo1 -116.9(5) . . . . ?
C11 Mo2 S3 Mo1 51.2(4) . . . . ?
C8 Mo2 S3 Mo1 120.7(13) . . . . ?
C10 Mo2 S3 Mo1 148.4(6) . . . . ?
C20 Mo2 S3 Mo1 -86.3(4) . . . . ?
C6 Mo2 S3 Mo1 -176.4(6) . . . . ?
C7 Mo2 S3 Mo1 -156.9(9) . . . . ?
C9 Mo2 S3 Mo1 117.1(6) . . . . ?
Mo1 Mo2 S3 Mo1 0.0 . . . . ?
C11 Mo1 S3 C21 -104.3(6) . . . . ?
C13 Mo1 S3 C21 -49.0(6) . . . . ?
C5 Mo1 S3 C21 114.5(7) . . . . ?
C1 Mo1 S3 C21 103.3(8) . . . . ?
C12 Mo1 S3 C21 -86.6(6) . . . . ?
C4 Mo1 S3 C21 149.5(7) . . . . ?
C3 Mo1 S3 C21 172.2(7) . . . . ?
C2 Mo1 S3 C21 151.3(10) . . . . ?
S1 Mo1 S3 C21 28.7(5) . . . . ?
Mo2 Mo1 S3 C21 -52.2(4) . . . . ?
C11 Mo1 S3 Mo2 -52.1(4) . . . . ?
C13 Mo1 S3 Mo2 3.2(4) . . . . ?
C5 Mo1 S3 Mo2 166.7(6) . . . . ?
C1 Mo1 S3 Mo2 155.5(7) . . . . ?
C12 Mo1 S3 Mo2 -34.5(4) . . . . ?
C4 Mo1 S3 Mo2 -158.3(6) . . . . ?
C3 Mo1 S3 Mo2 -135.6(5) . . . . ?
C2 Mo1 S3 Mo2 -156.5(9) . . . . ?
S1 Mo1 S3 Mo2 80.83(12) . . . . ?
Mo2 Mo1 S3 Mo2 0.0 . . . . ?
C11 Mo1 C1 C2 2.0(17) . . . . ?
C13 Mo1 C1 C2 -77.3(12) . . . . ?
C5 Mo1 C1 C2 115.0(17) . . . . ?
C12 Mo1 C1 C2 -36.1(13) . . . . ?
C4 Mo1 C1 C2 77.0(13) . . . . ?
C3 Mo1 C1 C2 35.0(11) . . . . ?
C2 Mo1 C1 C2 0.000(5) . . . . ?
S3 Mo1 C1 C2 133.4(10) . . . . ?
S1 Mo1 C1 C2 -153.1(11) . . . . ?
Mo2 Mo1 C1 C2 -125.5(13) . . . . ?
C11 Mo1 C1 C5 -113.1(13) . . . . ?
C13 Mo1 C1 C5 167.7(11) . . . . ?
C5 Mo1 C1 C5 0.000(6) . . . . ?
C12 Mo1 C1 C5 -151.1(11) . . . . ?
C4 Mo1 C1 C5 -38.0(12) . . . . ?
C3 Mo1 C1 C5 -80.0(13) . . . . ?
C2 Mo1 C1 C5 -115.0(17) . . . . ?
S3 Mo1 C1 C5 18.4(14) . . . . ?
S1 Mo1 C1 C5 91.8(11) . . . . ?
Mo2 Mo1 C1 C5 119.5(15) . . . . ?
C5 C1 C2 C3 1.7(17) . . . . ?
Mo1 C1 C2 C3 -61.9(11) . . . . ?
C5 C1 C2 Mo1 63.6(10) . . . . ?
Mo1 C1 C2 Mo1 0.000(3) . . . . ?
C11 Mo1 C2 C1 -178.8(11) . . . . ?
C13 Mo1 C2 C1 116.2(12) . . . . ?
C5 Mo1 C2 C1 -40.2(12) . . . . ?
C1 Mo1 C2 C1 0.000(5) . . . . ?
C12 Mo1 C2 C1 148.3(12) . . . . ?
C4 Mo1 C2 C1 -82.2(13) . . . . ?
C3 Mo1 C2 C1 -119.4(18) . . . . ?
S3 Mo1 C2 C1 -84.3(14) . . . . ?
S1 Mo1 C2 C1 29.6(12) . . . . ?
Mo2 Mo1 C2 C1 141.6(10) . . . . ?
C11 Mo1 C2 C3 -59.3(13) . . . . ?
C13 Mo1 C2 C3 -124.4(12) . . . . ?
C5 Mo1 C2 C3 79.2(13) . . . . ?
C1 Mo1 C2 C3 119.4(18) . . . . ?
C12 Mo1 C2 C3 -92.2(12) . . . . ?
C4 Mo1 C2 C3 37.2(12) . . . . ?
C3 Mo1 C2 C3 0.000(11) . . . . ?
S3 Mo1 C2 C3 35.1(16) . . . . ?
S1 Mo1 C2 C3 149.0(11) . . . . ?
Mo2 Mo1 C2 C3 -99.0(14) . . . . ?
C1 C2 C3 C4 -2.2(18) . . . . ?
Mo1 C2 C3 C4 -63.0(11) . . . . ?
C1 C2 C3 Mo1 60.8(11) . . . . ?
Mo1 C2 C3 Mo1 0.000(7) . . . . ?
C11 Mo1 C3 C2 125.7(12) . . . . ?
C13 Mo1 C3 C2 69.7(13) . . . . ?
C5 Mo1 C3 C2 -79.9(13) . . . . ?
C1 Mo1 C3 C2 -35.1(11) . . . . ?
C12 Mo1 C3 C2 87.5(12) . . . . ?
C4 Mo1 C3 C2 -118.0(17) . . . . ?
C2 Mo1 C3 C2 0.000(11) . . . . ?
S3 Mo1 C3 C2 -159.5(10) . . . . ?
S1 Mo1 C3 C2 -48.1(15) . . . . ?
Mo2 Mo1 C3 C2 134.2(10) . . . . ?
C11 Mo1 C3 C4 -116.2(12) . . . . ?
C13 Mo1 C3 C4 -172.3(11) . . . . ?
C5 Mo1 C3 C4 38.2(11) . . . . ?
C1 Mo1 C3 C4 82.9(13) . . . . ?
C12 Mo1 C3 C4 -154.5(12) . . . . ?
C4 Mo1 C3 C4 0.000(3) . . . . ?
C2 Mo1 C3 C4 118.0(17) . . . . ?
S3 Mo1 C3 C4 -41.4(13) . . . . ?
S1 Mo1 C3 C4 70.0(14) . . . . ?
Mo2 Mo1 C3 C4 -107.7(12) . . . . ?
C2 C3 C4 C5 1.7(18) . . . . ?
Mo1 C3 C4 C5 -62.8(12) . . . . ?
C2 C3 C4 Mo1 64.6(11) . . . . ?
Mo1 C3 C4 Mo1 0.000(3) . . . . ?
C11 Mo1 C4 C5 -176.7(11) . . . . ?
C13 Mo1 C4 C5 132.0(16) . . . . ?
C5 Mo1 C4 C5 0.000(7) . . . . ?
C1 Mo1 C4 C5 40.3(11) . . . . ?
C12 Mo1 C4 C5 145.3(11) . . . . ?
C3 Mo1 C4 C5 114.8(17) . . . . ?
C2 Mo1 C4 C5 79.7(12) . . . . ?
S3 Mo1 C4 C5 -101.4(12) . . . . ?
S1 Mo1 C4 C5 -21.9(14) . . . . ?
Mo2 Mo1 C4 C5 -128.3(10) . . . . ?
C11 Mo1 C4 C3 68.5(12) . . . . ?
C13 Mo1 C4 C3 17.2(23) . . . . ?
C5 Mo1 C4 C3 -114.8(17) . . . . ?
C1 Mo1 C4 C3 -74.5(12) . . . . ?
C12 Mo1 C4 C3 30.5(14) . . . . ?
C3 Mo1 C4 C3 0.000(4) . . . . ?
C2 Mo1 C4 C3 -35.0(11) . . . . ?
S3 Mo1 C4 C3 143.8(11) . . . . ?
S1 Mo1 C4 C3 -136.7(10) . . . . ?
Mo2 Mo1 C4 C3 117.0(11) . . . . ?
C3 C4 C5 C1 -0.6(18) . . . . ?
Mo1 C4 C5 C1 -65.1(10) . . . . ?
C3 C4 C5 Mo1 64.5(11) . . . . ?
Mo1 C4 C5 Mo1 0.000(5) . . . . ?
C2 C1 C5 C4 -0.6(18) . . . . ?
Mo1 C1 C5 C4 66.6(12) . . . . ?
C2 C1 C5 Mo1 -67.2(11) . . . . ?
Mo1 C1 C5 Mo1 0.000(4) . . . . ?
C11 Mo1 C5 C4 5.0(17) . . . . ?
C13 Mo1 C5 C4 -139.3(15) . . . . ?
C1 Mo1 C5 C4 -113.7(17) . . . . ?
C12 Mo1 C5 C4 -61.9(18) . . . . ?
C4 Mo1 C5 C4 0.000(8) . . . . ?
C3 Mo1 C5 C4 -38.3(12) . . . . ?
C2 Mo1 C5 C4 -77.8(13) . . . . ?
S3 Mo1 C5 C4 79.9(12) . . . . ?
S1 Mo1 C5 C4 161.2(12) . . . . ?
Mo2 Mo1 C5 C4 100.7(14) . . . . ?
C11 Mo1 C5 C1 118.7(12) . . . . ?
C13 Mo1 C5 C1 -25.6(21) . . . . ?
C1 Mo1 C5 C1 0.000(6) . . . . ?
C12 Mo1 C5 C1 51.7(18) . . . . ?
C4 Mo1 C5 C1 113.7(17) . . . . ?
C3 Mo1 C5 C1 75.4(12) . . . . ?
C2 Mo1 C5 C1 35.9(10) . . . . ?
S3 Mo1 C5 C1 -166.4(11) . . . . ?
S1 Mo1 C5 C1 -85.2(11) . . . . ?
Mo2 Mo1 C5 C1 -145.7(9) . . . . ?
C13 Mo2 C6 C10 107.3(13) . . . . ?
C21 Mo2 C6 C10 -121.6(12) . . . . ?
C11 Mo2 C6 C10 11.9(15) . . . . ?
C8 Mo2 C6 C10 75.8(13) . . . . ?
C10 Mo2 C6 C10 0.000(13) . . . . ?
C20 Mo2 C6 C10 -157.2(11) . . . . ?
C7 Mo2 C6 C10 115.9(17) . . . . ?
C9 Mo2 C6 C10 34.2(11) . . . . ?
S3 Mo2 C6 C10 -82.4(11) . . . . ?
Mo1 Mo2 C6 C10 -99.1(28) . . . . ?
C13 Mo2 C6 C7 -8.6(16) . . . . ?
C21 Mo2 C6 C7 122.5(12) . . . . ?
C11 Mo2 C6 C7 -104.0(13) . . . . ?
C8 Mo2 C6 C7 -40.1(11) . . . . ?
C10 Mo2 C6 C7 -115.9(17) . . . . ?
C20 Mo2 C6 C7 86.9(12) . . . . ?
C7 Mo2 C6 C7 0.000(12) . . . . ?
C9 Mo2 C6 C7 -81.7(13) . . . . ?
S3 Mo2 C6 C7 161.6(10) . . . . ?
Mo1 Mo2 C6 C7 145.0(22) . . . . ?
C10 C6 C7 C8 0.3(16) . . . . ?
Mo2 C6 C7 C8 64.4(10) . . . . ?
C10 C6 C7 Mo2 -64.1(10) . . . . ?
Mo2 C6 C7 Mo2 0.000(7) . . . . ?
C13 Mo2 C7 C6 173.9(11) . . . . ?
C21 Mo2 C7 C6 -60.8(12) . . . . ?
C11 Mo2 C7 C6 110.5(12) . . . . ?
C8 Mo2 C7 C6 111.9(16) . . . . ?
C10 Mo2 C7 C6 36.5(12) . . . . ?
C20 Mo2 C7 C6 -96.5(12) . . . . ?
C6 Mo2 C7 C6 0.000(12) . . . . ?
C9 Mo2 C7 C6 76.0(12) . . . . ?
S3 Mo2 C7 C6 -31.6(17) . . . . ?
Mo1 Mo2 C7 C6 -166.9(9) . . . . ?
C13 Mo2 C7 C8 62.0(11) . . . . ?
C21 Mo2 C7 C8 -172.7(10) . . . . ?
C11 Mo2 C7 C8 -1.5(14) . . . . ?
C8 Mo2 C7 C8 0.000(1) . . . . ?
C10 Mo2 C7 C8 -75.4(12) . . . . ?
C20 Mo2 C7 C8 151.5(10) . . . . ?
C6 Mo2 C7 C8 -111.9(16) . . . . ?
C9 Mo2 C7 C8 -35.9(10) . . . . ?
S3 Mo2 C7 C8 -143.6(9) . . . . ?
Mo1 Mo2 C7 C8 81.1(15) . . . . ?
C6 C7 C8 C9 -0.5(17) . . . . ?
Mo2 C7 C8 C9 64.7(11) . . . . ?
C6 C7 C8 Mo2 -65.2(10) . . . . ?
Mo2 C7 C8 Mo2 0.0 . . . . ?
C13 Mo2 C8 C9 122.7(12) . . . . ?
C21 Mo2 C8 C9 -106.7(13) . . . . ?
C11 Mo2 C8 C9 61.0(11) . . . . ?
C10 Mo2 C8 C9 -37.7(11) . . . . ?
C20 Mo2 C8 C9 -153.3(10) . . . . ?
C6 Mo2 C8 C9 -78.5(12) . . . . ?
C7 Mo2 C8 C9 -117.9(15) . . . . ?
C9 Mo2 C8 C9 0.000(9) . . . . ?
S3 Mo2 C8 C9 -5.2(21) . . . . ?
Mo1 Mo2 C8 C9 100.3(11) . . . . ?
C13 Mo2 C8 C7 -119.4(11) . . . . ?
C21 Mo2 C8 C7 11.1(15) . . . . ?
C11 Mo2 C8 C7 178.9(10) . . . . ?
C10 Mo2 C8 C7 80.1(11) . . . . ?
C20 Mo2 C8 C7 -35.4(12) . . . . ?
C6 Mo2 C8 C7 39.4(10) . . . . ?
C7 Mo2 C8 C7 0.0 . . . . ?
C9 Mo2 C8 C7 117.9(15) . . . . ?
S3 Mo2 C8 C7 112.7(15) . . . . ?
Mo1 Mo2 C8 C7 -141.8(8) . . . . ?
C7 C8 C9 C10 0.5(18) . . . . ?
Mo2 C8 C9 C10 64.9(11) . . . . ?
C7 C8 C9 Mo2 -64.4(11) . . . . ?
Mo2 C8 C9 Mo2 0.000(5) . . . . ?
C13 Mo2 C9 C10 -172.3(11) . . . . ?
C21 Mo2 C9 C10 2.8(16) . . . . ?
C11 Mo2 C9 C10 129.2(12) . . . . ?
C8 Mo2 C9 C10 -113.3(16) . . . . ?
C10 Mo2 C9 C10 0.0 . . . . ?
C20 Mo2 C9 C10 -60.0(20) . . . . ?
C6 Mo2 C9 C10 -34.6(10) . . . . ?
C7 Mo2 C9 C10 -76.3(12) . . . . ?
S3 Mo2 C9 C10 64.4(12) . . . . ?
Mo1 Mo2 C9 C10 135.6(9) . . . . ?
C13 Mo2 C9 C8 -58.9(12) . . . . ?
C21 Mo2 C9 C8 116.2(12) . . . . ?
C11 Mo2 C9 C8 -117.5(12) . . . . ?
C8 Mo2 C9 C8 0.000(8) . . . . ?
C10 Mo2 C9 C8 113.3(16) . . . . ?
C20 Mo2 C9 C8 53.4(19) . . . . ?
C6 Mo2 C9 C8 78.7(12) . . . . ?
C7 Mo2 C9 C8 37.1(10) . . . . ?
S3 Mo2 C9 C8 177.8(9) . . . . ?
Mo1 Mo2 C9 C8 -111.0(10) . . . . ?
C8 C9 C10 C6 -0.3(18) . . . . ?
Mo2 C9 C10 C6 64.0(12) . . . . ?
C8 C9 C10 Mo2 -64.3(10) . . . . ?
Mo2 C9 C10 Mo2 0.0 . . . . ?
C7 C6 C10 C9 0.0(18) . . . . ?
Mo2 C6 C10 C9 -64.2(12) . . . . ?
C7 C6 C10 Mo2 64.3(10) . . . . ?
Mo2 C6 C10 Mo2 0.000(7) . . . . ?
C13 Mo2 C10 C9 10.8(15) . . . . ?
C21 Mo2 C10 C9 -178.0(11) . . . . ?
C11 Mo2 C10 C9 -50.6(12) . . . . ?
C8 Mo2 C10 C9 39.3(11) . . . . ?
C20 Mo2 C10 C9 149.8(11) . . . . ?
C6 Mo2 C10 C9 120.7(16) . . . . ?
C7 Mo2 C10 C9 82.6(13) . . . . ?
C9 Mo2 C10 C9 0.000(1) . . . . ?
S3 Mo2 C10 C9 -129.3(11) . . . . ?
Mo1 Mo2 C10 C9 -78.1(14) . . . . ?
C13 Mo2 C10 C6 -109.8(13) . . . . ?
C21 Mo2 C10 C6 61.3(12) . . . . ?
C11 Mo2 C10 C6 -171.3(11) . . . . ?
C8 Mo2 C10 C6 -81.4(12) . . . . ?
C20 Mo2 C10 C6 29.1(14) . . . . ?
C6 Mo2 C10 C6 0.000(13) . . . . ?
C7 Mo2 C10 C6 -38.1(11) . . . . ?
C9 Mo2 C10 C6 -120.7(16) . . . . ?
S3 Mo2 C10 C6 110.0(10) . . . . ?
Mo1 Mo2 C10 C6 161.2(8) . . . . ?
C13 Mo1 C11 C18 159.4(15) . . . . ?
C5 Mo1 C11 C18 -3.8(18) . . . . ?
C1 Mo1 C11 C18 59.4(17) . . . . ?
C12 Mo1 C11 C18 121.8(16) . . . . ?
C4 Mo1 C11 C18 -0.8(15) . . . . ?
C3 Mo1 C11 C18 32.1(14) . . . . ?
C2 Mo1 C11 C18 60.6(14) . . . . ?
S3 Mo1 C11 C18 -85.5(13) . . . . ?
S1 Mo1 C11 C18 -152.8(11) . . . . ?
Mo2 Mo1 C11 C18 -141.1(15) . . . . ?
C13 Mo1 C11 C12 37.6(8) . . . . ?
C5 Mo1 C11 C12 -125.6(11) . . . . ?
C1 Mo1 C11 C12 -62.4(14) . . . . ?
C12 Mo1 C11 C12 0.000(3) . . . . ?
C4 Mo1 C11 C12 -122.6(9) . . . . ?
C3 Mo1 C11 C12 -89.7(9) . . . . ?
C2 Mo1 C11 C12 -61.2(10) . . . . ?
S3 Mo1 C11 C12 152.7(8) . . . . ?
S1 Mo1 C11 C12 85.4(8) . . . . ?
Mo2 Mo1 C11 C12 97.1(9) . . . . ?
C13 Mo1 C11 Mo2 -59.5(5) . . . . ?
C5 Mo1 C11 Mo2 137.3(9) . . . . ?
C1 Mo1 C11 Mo2 -159.5(9) . . . . ?
C12 Mo1 C11 Mo2 -97.1(9) . . . . ?
C4 Mo1 C11 Mo2 140.3(6) . . . . ?
C3 Mo1 C11 Mo2 173.2(6) . . . . ?
C2 Mo1 C11 Mo2 -158.3(5) . . . . ?
S3 Mo1 C11 Mo2 55.6(3) . . . . ?
S1 Mo1 C11 Mo2 -11.7(6) . . . . ?
Mo2 Mo1 C11 Mo2 0.000(3) . . . . ?
C13 Mo2 C11 C18 -158.5(17) . . . . ?
C21 Mo2 C11 C18 92.2(16) . . . . ?
C8 Mo2 C11 C18 -78.7(16) . . . . ?
C10 Mo2 C11 C18 -22.1(17) . . . . ?
C20 Mo2 C11 C18 137.4(15) . . . . ?
C6 Mo2 C11 C18 -28.8(19) . . . . ?
C7 Mo2 C11 C18 -77.8(17) . . . . ?
C9 Mo2 C11 C18 -48.0(16) . . . . ?
S3 Mo2 C11 C18 81.9(15) . . . . ?
Mo1 Mo2 C11 C18 138.5(17) . . . . ?
C13 Mo2 C11 C12 -12.0(8) . . . . ?
C21 Mo2 C11 C12 -121.4(9) . . . . ?
C8 Mo2 C11 C12 67.7(9) . . . . ?
C10 Mo2 C11 C12 124.4(9) . . . . ?
C20 Mo2 C11 C12 -76.2(11) . . . . ?
C6 Mo2 C11 C12 117.6(9) . . . . ?
C7 Mo2 C11 C12 68.6(11) . . . . ?
C9 Mo2 C11 C12 98.5(10) . . . . ?
S3 Mo2 C11 C12 -131.6(9) . . . . ?
Mo1 Mo2 C11 C12 -75.1(8) . . . . ?
C13 Mo2 C11 Mo1 63.0(4) . . . . ?
C21 Mo2 C11 Mo1 -46.3(6) . . . . ?
C8 Mo2 C11 Mo1 142.8(5) . . . . ?
C10 Mo2 C11 Mo1 -160.6(5) . . . . ?
C20 Mo2 C11 Mo1 -1.1(8) . . . . ?
C6 Mo2 C11 Mo1 -167.3(6) . . . . ?
C7 Mo2 C11 Mo1 143.7(6) . . . . ?
C9 Mo2 C11 Mo1 173.5(6) . . . . ?
S3 Mo2 C11 Mo1 -56.6(3) . . . . ?
Mo1 Mo2 C11 Mo1 0.000(3) . . . . ?
C18 C11 C12 C13 168.9(13) . . . . ?
Mo1 C11 C12 C13 -60.1(9) . . . . ?
Mo2 C11 C12 C13 16.6(11) . . . . ?
C18 C11 C12 C16 -6.0(24) . . . . ?
Mo1 C11 C12 C16 125.0(15) . . . . ?
Mo2 C11 C12 C16 -158.2(14) . . . . ?
C18 C11 C12 Mo1 -131.0(15) . . . . ?
Mo1 C11 C12 Mo1 0.000(1) . . . . ?
Mo2 C11 C12 Mo1 76.7(4) . . . . ?
C11 Mo1 C12 C13 115.2(12) . . . . ?
C13 Mo1 C12 C13 0.000(2) . . . . ?
C5 Mo1 C12 C13 -134.2(13) . . . . ?
C1 Mo1 C12 C13 -101.5(9) . . . . ?
C4 Mo1 C12 C13 -171.5(8) . . . . ?
C3 Mo1 C12 C13 -154.2(9) . . . . ?
C2 Mo1 C12 C13 -120.6(9) . . . . ?
S3 Mo1 C12 C13 86.8(7) . . . . ?
S1 Mo1 C12 C13 -3.9(9) . . . . ?
Mo2 Mo1 C12 C13 56.0(7) . . . . ?
C11 Mo1 C12 C11 0.000(3) . . . . ?
C13 Mo1 C12 C11 -115.2(12) . . . . ?
C5 Mo1 C12 C11 110.7(14) . . . . ?
C1 Mo1 C12 C11 143.3(9) . . . . ?
C4 Mo1 C12 C11 73.3(10) . . . . ?
C3 Mo1 C12 C11 90.6(9) . . . . ?
C2 Mo1 C12 C11 124.2(9) . . . . ?
S3 Mo1 C12 C11 -28.4(9) . . . . ?
S1 Mo1 C12 C11 -119.0(8) . . . . ?
Mo2 Mo1 C12 C11 -59.2(8) . . . . ?
C11 Mo1 C12 C16 -118.7(16) . . . . ?
C13 Mo1 C12 C16 126.1(16) . . . . ?
C5 Mo1 C12 C16 -8.0(20) . . . . ?
C1 Mo1 C12 C16 24.6(15) . . . . ?
C4 Mo1 C12 C16 -45.4(15) . . . . ?
C3 Mo1 C12 C16 -28.1(13) . . . . ?
C2 Mo1 C12 C16 5.5(13) . . . . ?
S3 Mo1 C12 C16 -147.1(12) . . . . ?
S1 Mo1 C12 C16 122.3(12) . . . . ?
Mo2 Mo1 C12 C16 -177.9(14) . . . . ?
C11 C12 C13 S2 -175.0(10) . . . . ?
C16 C12 C13 S2 -0.3(22) . . . . ?
Mo1 C12 C13 S2 127.6(10) . . . . ?
C11 C12 C13 Mo2 -17.1(11) . . . . ?
C16 C12 C13 Mo2 157.6(15) . . . . ?
Mo1 C12 C13 Mo2 -74.5(5) . . . . ?
C11 C12 C13 Mo1 57.4(9) . . . . ?
C16 C12 C13 Mo1 -127.9(16) . . . . ?
Mo1 C12 C13 Mo1 0.0 . . . . ?
O10 S2 C13 C12 83.2(13) . . . . ?
O9 S2 C13 C12 -45.2(13) . . . . ?
C14 S2 C13 C12 -163.3(12) . . . . ?
O10 S2 C13 Mo2 -63.9(12) . . . . ?
O9 S2 C13 Mo2 167.7(10) . . . . ?
C14 S2 C13 Mo2 49.5(12) . . . . ?
O10 S2 C13 Mo1 178.2(9) . . . . ?
O9 S2 C13 Mo1 49.8(12) . . . . ?
C14 S2 C13 Mo1 -68.3(11) . . . . ?
C21 Mo2 C13 C12 126.1(9) . . . . ?
C11 Mo2 C13 C12 12.6(8) . . . . ?
C8 Mo2 C13 C12 -87.3(9) . . . . ?
C10 Mo2 C13 C12 -63.8(12) . . . . ?
C20 Mo2 C13 C12 147.6(9) . . . . ?
C6 Mo2 C13 C12 -113.7(11) . . . . ?
C7 Mo2 C13 C12 -118.8(9) . . . . ?
C9 Mo2 C13 C12 -57.7(10) . . . . ?
S3 Mo2 C13 C12 75.6(8) . . . . ?
Mo1 Mo2 C13 C12 72.1(8) . . . . ?
C21 Mo2 C13 S2 -82.0(11) . . . . ?
C11 Mo2 C13 S2 164.5(13) . . . . ?
C8 Mo2 C13 S2 64.7(11) . . . . ?
C10 Mo2 C13 S2 88.1(13) . . . . ?
C20 Mo2 C13 S2 -60.5(11) . . . . ?
C6 Mo2 C13 S2 38.2(15) . . . . ?
C7 Mo2 C13 S2 33.1(12) . . . . ?
C9 Mo2 C13 S2 94.3(11) . . . . ?
S3 Mo2 C13 S2 -132.4(9) . . . . ?
Mo1 Mo2 C13 S2 -136.0(12) . . . . ?
C21 Mo2 C13 Mo1 54.0(7) . . . . ?
C11 Mo2 C13 Mo1 -59.6(5) . . . . ?
C8 Mo2 C13 Mo1 -159.4(6) . . . . ?
C10 Mo2 C13 Mo1 -135.9(7) . . . . ?
C20 Mo2 C13 Mo1 75.5(5) . . . . ?
C6 Mo2 C13 Mo1 174.2(7) . . . . ?
C7 Mo2 C13 Mo1 169.1(6) . . . . ?
C9 Mo2 C13 Mo1 -129.8(5) . . . . ?
S3 Mo2 C13 Mo1 3.5(4) . . . . ?
Mo1 Mo2 C13 Mo1 0.000(3) . . . . ?
C11 Mo1 C13 C12 -39.6(8) . . . . ?
C5 Mo1 C13 C12 115.7(15) . . . . ?
C1 Mo1 C13 C12 98.2(9) . . . . ?
C12 Mo1 C13 C12 0.000(2) . . . . ?
C4 Mo1 C13 C12 19.2(19) . . . . ?
C3 Mo1 C13 C12 31.0(10) . . . . ?
C2 Mo1 C13 C12 63.8(9) . . . . ?
S3 Mo1 C13 C12 -104.9(7) . . . . ?
S1 Mo1 C13 C12 176.5(8) . . . . ?
Mo2 Mo1 C13 C12 -101.4(8) . . . . ?
C11 Mo1 C13 S2 -156.7(12) . . . . ?
C5 Mo1 C13 S2 -1.4(21) . . . . ?
C1 Mo1 C13 S2 -18.9(12) . . . . ?
C12 Mo1 C13 S2 -117.1(13) . . . . ?
C4 Mo1 C13 S2 -97.9(18) . . . . ?
C3 Mo1 C13 S2 -86.1(11) . . . . ?
C2 Mo1 C13 S2 -53.3(11) . . . . ?
S3 Mo1 C13 S2 138.1(9) . . . . ?
S1 Mo1 C13 S2 59.4(9) . . . . ?
Mo2 Mo1 C13 S2 141.5(12) . . . . ?
C11 Mo1 C13 Mo2 61.8(5) . . . . ?
C5 Mo1 C13 Mo2 -142.9(13) . . . . ?
C1 Mo1 C13 Mo2 -160.3(6) . . . . ?
C12 Mo1 C13 Mo2 101.4(8) . . . . ?
C4 Mo1 C13 Mo2 120.6(15) . . . . ?
C3 Mo1 C13 Mo2 132.4(6) . . . . ?
C2 Mo1 C13 Mo2 165.3(5) . . . . ?
S3 Mo1 C13 Mo2 -3.4(4) . . . . ?
S1 Mo1 C13 Mo2 -82.1(3) . . . . ?
Mo2 Mo1 C13 Mo2 0.000(3) . . . . ?
O10 S2 C14 C15 171.0(11) . . . . ?
O9 S2 C14 C15 -63.9(14) . . . . ?
C13 S2 C14 C15 55.2(13) . . . . ?
S2 C14 C15 S1 -64.1(17) . . . . ?
O11 S1 C15 C14 -163.2(14) . . . . ?
C20 S1 C15 C14 -42.0(15) . . . . ?
Mo1 S1 C15 C14 63.2(15) . . . . ?
C17 O1 C16 O2 -6.0(29) . . . . ?
C17 O1 C16 C12 -179.9(17) . . . . ?
C13 C12 C16 O2 119.1(20) . . . . ?
C11 C12 C16 O2 -67.5(25) . . . . ?
Mo1 C12 C16 O2 21.2(24) . . . . ?
C13 C12 C16 O1 -66.9(21) . . . . ?
C11 C12 C16 O1 106.5(18) . . . . ?
Mo1 C12 C16 O1 -164.8(11) . . . . ?
C19 O3 C18 O4 1.3(26) . . . . ?
C19 O3 C18 C11 175.7(16) . . . . ?
C12 C11 C18 O4 -18.0(24) . . . . ?
Mo1 C11 C18 O4 -119.1(16) . . . . ?
Mo2 C11 C18 O4 121.1(16) . . . . ?
C12 C11 C18 O3 167.7(15) . . . . ?
Mo1 C11 C18 O3 66.5(18) . . . . ?
Mo2 C11 C18 O3 -53.3(22) . . . . ?
O11 S1 C20 C21 -78.8(12) . . . . ?
C15 S1 C20 C21 168.7(11) . . . . ?
Mo1 S1 C20 C21 52.4(10) . . . . ?
O11 S1 C20 C22 65.2(17) . . . . ?
C15 S1 C20 C22 -47.2(16) . . . . ?
Mo1 S1 C20 C22 -163.6(14) . . . . ?
O11 S1 C20 Mo2 -147.0(8) . . . . ?
C15 S1 C20 Mo2 100.5(8) . . . . ?
Mo1 S1 C20 Mo2 -15.9(6) . . . . ?
C13 Mo2 C20 C21 -148.1(10) . . . . ?
C21 Mo2 C20 C21 0.0 . . . . ?
C11 Mo2 C20 C21 -94.9(10) . . . . ?
C8 Mo2 C20 C21 130.6(10) . . . . ?
C10 Mo2 C20 C21 59.2(12) . . . . ?
C6 Mo2 C20 C21 75.1(10) . . . . ?
C7 Mo2 C20 C21 110.6(10) . . . . ?
C9 Mo2 C20 C21 96.5(16) . . . . ?
S3 Mo2 C20 C21 -38.2(9) . . . . ?
Mo1 Mo2 C20 C21 -95.8(9) . . . . ?
C13 Mo2 C20 C22 104.8(16) . . . . ?
C21 Mo2 C20 C22 -107.1(18) . . . . ?
C11 Mo2 C20 C22 158.0(14) . . . . ?
C8 Mo2 C20 C22 23.5(18) . . . . ?
C10 Mo2 C20 C22 -47.9(18) . . . . ?
C6 Mo2 C20 C22 -32.0(16) . . . . ?
C7 Mo2 C20 C22 3.5(16) . . . . ?
C9 Mo2 C20 C22 -10.6(24) . . . . ?
S3 Mo2 C20 C22 -145.3(16) . . . . ?
Mo1 Mo2 C20 C22 157.1(16) . . . . ?
C13 Mo2 C20 S1 -38.1(7) . . . . ?
C21 Mo2 C20 S1 110.0(12) . . . . ?
C11 Mo2 C20 S1 15.0(10) . . . . ?
C8 Mo2 C20 S1 -119.5(8) . . . . ?
C10 Mo2 C20 S1 169.2(6) . . . . ?
C6 Mo2 C20 S1 -174.9(7) . . . . ?
C7 Mo2 C20 S1 -139.5(8) . . . . ?
C9 Mo2 C20 S1 -153.5(12) . . . . ?
S3 Mo2 C20 S1 71.7(6) . . . . ?
Mo1 Mo2 C20 S1 14.1(5) . . . . ?
C22 C20 C21 C24 -10.7(24) . . . . ?
S1 C20 C21 C24 133.2(15) . . . . ?
Mo2 C20 C21 C24 -132.6(17) . . . . ?
C22 C20 C21 S3 -175.8(13) . . . . ?
S1 C20 C21 S3 -31.9(14) . . . . ?
Mo2 C20 C21 S3 62.3(8) . . . . ?
C22 C20 C21 Mo2 122.0(15) . . . . ?
S1 C20 C21 Mo2 -94.1(9) . . . . ?
Mo2 C20 C21 Mo2 0.0 . . . . ?
Mo2 S3 C21 C20 -65.0(10) . . . . ?
Mo1 S3 C21 C20 -6.6(11) . . . . ?
Mo2 S3 C21 C24 127.9(12) . . . . ?
Mo1 S3 C21 C24 -173.7(10) . . . . ?
Mo2 S3 C21 Mo2 0.0 . . . . ?
Mo1 S3 C21 Mo2 58.4(3) . . . . ?
C13 Mo2 C21 C20 37.4(11) . . . . ?
C11 Mo2 C21 C20 112.1(9) . . . . ?
C8 Mo2 C21 C20 -82.3(13) . . . . ?
C10 Mo2 C21 C20 -135.5(9) . . . . ?
C20 Mo2 C21 C20 0.000(1) . . . . ?
C6 Mo2 C21 C20 -106.0(10) . . . . ?
C7 Mo2 C21 C20 -75.6(10) . . . . ?
C9 Mo2 C21 C20 -137.1(10) . . . . ?
S3 Mo2 C21 C20 125.9(11) . . . . ?
Mo1 Mo2 C21 C20 78.0(9) . . . . ?
C13 Mo2 C21 C24 166.1(14) . . . . ?
C11 Mo2 C21 C24 -119.2(15) . . . . ?
C8 Mo2 C21 C24 46.4(19) . . . . ?
C10 Mo2 C21 C24 -6.8(16) . . . . ?
C20 Mo2 C21 C24 128.7(19) . . . . ?
C6 Mo2 C21 C24 22.7(15) . . . . ?
C7 Mo2 C21 C24 53.1(16) . . . . ?
C9 Mo2 C21 C24 -8.4(20) . . . . ?
S3 Mo2 C21 C24 -105.4(15) . . . . ?
Mo1 Mo2 C21 C24 -153.3(15) . . . . ?
C13 Mo2 C21 S3 -88.4(6) . . . . ?
C11 Mo2 C21 S3 -13.7(7) . . . . ?
C8 Mo2 C21 S3 151.8(8) . . . . ?
C10 Mo2 C21 S3 98.7(6) . . . . ?
C20 Mo2 C21 S3 -125.9(11) . . . . ?
C6 Mo2 C21 S3 128.1(6) . . . . ?
C7 Mo2 C21 S3 158.6(5) . . . . ?
C9 Mo2 C21 S3 97.1(9) . . . . ?
S3 Mo2 C21 S3 0.0 . . . . ?
Mo1 Mo2 C21 S3 -47.9(4) . . . . ?
C23 O5 C22 O6 0.9(40) . . . . ?
C23 O5 C22 C20 -177.6(20) . . . . ?
C21 C20 C22 O6 130.8(23) . . . . ?
S1 C20 C22 O6 -11.5(31) . . . . ?
Mo2 C20 C22 O6 -149.9(20) . . . . ?
C21 C20 C22 O5 -50.5(25) . . . . ?
S1 C20 C22 O5 167.1(16) . . . . ?
Mo2 C20 C22 O5 28.7(27) . . . . ?
C25 O7 C24 O8 -4.2(30) . . . . ?
C25 O7 C24 C21 176.5(18) . . . . ?
C20 C21 C24 O8 -24.8(28) . . . . ?
S3 C21 C24 O8 141.1(18) . . . . ?
Mo2 C21 C24 O8 -132.5(18) . . . . ?
C20 C21 C24 O7 154.6(16) . . . . ?
S3 C21 C24 O7 -39.6(19) . . . . ?
Mo2 C21 C24 O7 46.9(23) . . . . ?
